data_7004454
loop_
_publ_author_name
'Chandrasekhar, Vadapalli'
'Azhakar, Ramachandran'
'Pandian, Balasubramanian Murugesa'
'Boomishankar, Ramamoorthy'
'Steiner, Alexander'

_publ_section_title
;
 A phosphorus-supported multisite coordination ligand containing three
 imidazolyl arms and its metalation behaviour. An unprecedented
 co-existence of mononuclear and macrocyclic dinuclear Zn(ii) complexes
 in the same unit cell of a crystalline lattice
;
_journal_issue 43
_journal_name_full 'Dalton Transactions'
_journal_page_first 5962
_journal_page_last 5969
_journal_paper_doi 10.1039/b807074a
_journal_year 2008
_chemical_formula_sum 'C15 H23 Cd N14 O7 P S'
_chemical_formula_weight 686.90
_chemical_name_systematic
;
?
;
_space_group_IT_number 14
_symmetry_cell_setting monoclinic
_symmetry_space_group_name_Hall '-P 2yn'
_symmetry_space_group_name_H-M 'P 1 21/n 1'
_atom_sites_solution_hydrogens geom
_atom_sites_solution_primary direct
_atom_sites_solution_secondary difmap
_audit_creation_method SHELXL-97
_cell_angle_alpha 90.00
_cell_angle_beta 93.991(19)
_cell_angle_gamma 90.00
_cell_formula_units_Z 4
_cell_length_a 11.8866(18)
_cell_length_b 10.6431(12)
_cell_length_c 20.684(3)
_cell_measurement_temperature 213(2)
_cell_volume 2610.4(6)
_computing_structure_refinement 'SHELXL-97 (Sheldrick, 1997)'
_computing_structure_solution 'SHELXS-97 (Sheldrick, 1990)'
_diffrn_ambient_temperature 213(2)
_diffrn_measured_fraction_theta_full 0.985
_diffrn_measured_fraction_theta_max 0.985
_diffrn_measurement_device_type 'Stoe IPDS'
_diffrn_radiation_monochromator graphite
_diffrn_radiation_source 'fine-focus sealed tube'
_diffrn_radiation_type MoK\a
_diffrn_radiation_wavelength 0.71073
_diffrn_reflns_av_R_equivalents 0.0492
_diffrn_reflns_av_sigmaI/netI 0.0389
_diffrn_reflns_limit_h_max 13
_diffrn_reflns_limit_h_min -13
_diffrn_reflns_limit_k_max 12
_diffrn_reflns_limit_k_min -12
_diffrn_reflns_limit_l_max 23
_diffrn_reflns_limit_l_min -23
_diffrn_reflns_number 16202
_diffrn_reflns_theta_full 24.21
_diffrn_reflns_theta_max 24.21
_diffrn_reflns_theta_min 1.92
_exptl_absorpt_coefficient_mu 1.044
_exptl_absorpt_correction_type none
_exptl_crystal_colour colourless
_exptl_crystal_density_diffrn 1.748
_exptl_crystal_density_method 'not measured'
_exptl_crystal_description prism
_exptl_crystal_F_000 1384
_exptl_crystal_size_max 0.3
_exptl_crystal_size_mid 0.2
_exptl_crystal_size_min 0.2
_refine_diff_density_max 0.536
_refine_diff_density_min -0.978
_refine_diff_density_rms 0.082
_refine_ls_extinction_method none
_refine_ls_goodness_of_fit_ref 0.950
_refine_ls_hydrogen_treatment mixed
_refine_ls_matrix_type full
_refine_ls_number_parameters 361
_refine_ls_number_reflns 4135
_refine_ls_number_restraints 1
_refine_ls_restrained_S_all 0.950
_refine_ls_R_factor_all 0.0385
_refine_ls_R_factor_gt 0.0274
_refine_ls_shift/su_max 0.001
_refine_ls_shift/su_mean 0.000
_refine_ls_structure_factor_coef Fsqd
_refine_ls_weighting_details 'calc w=1/[\s^2^(Fo^2^)+(0.0412P)^2^+0.0000P] where P=(Fo^2^+2Fc^2^)/3'
_refine_ls_weighting_scheme calc
_refine_ls_wR_factor_gt 0.0616
_refine_ls_wR_factor_ref 0.0654
_reflns_number_gt 3274
_reflns_number_total 4135
_reflns_threshold_expression >2sigma(I)
_cod_data_source_file b807074a.txt
_cod_data_source_block 4
_cod_original_cell_volume 2610.4(7)
_cod_original_sg_symbol_H-M P2(1)/n
_cod_database_code 7004454

loop_
_symmetry_equiv_pos_as_xyz
'x, y, z'
'-x+1/2, y+1/2, -z+1/2'
'-x, -y, -z'
'x-1/2, -y-1/2, z-1/2'

loop_
_atom_site_label
_atom_site_type_symbol
_atom_site_fract_x
_atom_site_fract_y
_atom_site_fract_z
_atom_site_U_iso_or_equiv
_atom_site_adp_type
_atom_site_occupancy
_atom_site_symmetry_multiplicity
_atom_site_calc_flag
_atom_site_refinement_flags
_atom_site_disorder_assembly
_atom_site_disorder_group
Cd1 Cd 0.727056(17) 0.41731(2) 0.930323(10) 0.02382(8) Uani 1 1 d . . .
S1 S 0.73220(8) 0.91529(8) 0.84179(5) 0.0424(2) Uani 1 1 d . . .
P1 P 0.73011(7) 0.74327(8) 0.86917(4) 0.02746(19) Uani 1 1 d . . .
N1 N 0.8604(2) 0.6862(2) 0.88653(14) 0.0322(6) Uani 1 1 d . . .
N2 N 0.8724(2) 0.5567(2) 0.89183(13) 0.0285(6) Uani 1 1 d . . .
N3 N 0.8854(2) 0.3046(3) 0.92051(13) 0.0284(6) Uani 1 1 d . . .
N4 N 1.0287(2) 0.1777(3) 0.91731(14) 0.0346(7) Uani 1 1 d . . .
H4A H 1.0681 0.1087 0.9195 0.042 Uiso 1 1 calc R . .
N5 N 0.6669(2) 0.6493(3) 0.81273(13) 0.0304(6) Uani 1 1 d . . .
N6 N 0.6377(2) 0.5307(2) 0.83367(12) 0.0272(6) Uani 1 1 d . . .
N7 N 0.6002(2) 0.2903(2) 0.87861(12) 0.0266(6) Uani 1 1 d . . .
N8 N 0.4905(2) 0.1442(3) 0.83524(14) 0.0363(7) Uani 1 1 d . . .
H8 H 0.4541 0.0736 0.8303 0.044 Uiso 1 1 calc R . .
N9 N 0.6601(2) 0.7249(2) 0.93585(12) 0.0280(6) Uani 1 1 d . . .
N10 N 0.6850(2) 0.6212(2) 0.97448(12) 0.0259(6) Uani 1 1 d . . .
N11 N 0.7128(2) 0.3977(2) 1.03863(12) 0.0256(6) Uani 1 1 d . . .
N12 N 0.7050(2) 0.3585(3) 1.14179(13) 0.0313(6) Uani 1 1 d . . .
H12A H 0.7107 0.3181 1.1784 0.038 Uiso 1 1 calc R . .
C1 C 0.9572(3) 0.7655(4) 0.9036(2) 0.0519(10) Uani 1 1 d . . .
H1A H 0.9936 0.7378 0.9445 0.078 Uiso 1 1 calc R . .
H1B H 0.9326 0.8519 0.9075 0.078 Uiso 1 1 calc R . .
H1C H 1.0101 0.7599 0.8701 0.078 Uiso 1 1 calc R . .
C2 C 0.9706(3) 0.5067(3) 0.89434(17) 0.0326(8) Uani 1 1 d . . .
H2 H 1.0353 0.5557 0.8897 0.039 Uiso 1 1 calc R . .
C3 C 0.9787(3) 0.3723(3) 0.90463(16) 0.0295(7) Uani 1 1 d . . .
C4 C 1.0675(3) 0.2929(3) 0.90267(18) 0.0374(8) Uani 1 1 d . . .
H4 H 1.1413 0.3138 0.8931 0.045 Uiso 1 1 calc R . .
C5 C 0.9192(3) 0.1881(3) 0.92788(16) 0.0305(7) Uani 1 1 d . . .
H5 H 0.8729 0.1210 0.9390 0.037 Uiso 1 1 calc R . .
C6 C 0.6458(4) 0.6846(4) 0.74484(18) 0.0518(11) Uani 1 1 d . . .
H6A H 0.6837 0.6258 0.7178 0.078 Uiso 1 1 calc R . .
H6B H 0.6744 0.7687 0.7383 0.078 Uiso 1 1 calc R . .
H6C H 0.5654 0.6827 0.7332 0.078 Uiso 1 1 calc R . .
C7 C 0.5820(3) 0.4556(3) 0.79556(16) 0.0302(7) Uani 1 1 d . . .
H7 H 0.5587 0.4800 0.7530 0.036 Uiso 1 1 calc R . .
C8 C 0.5555(3) 0.3324(3) 0.81926(15) 0.0288(7) Uani 1 1 d . . .
C9 C 0.4870(3) 0.2409(4) 0.79240(17) 0.0396(8) Uani 1 1 d . . .
H9 H 0.4454 0.2442 0.7521 0.047 Uiso 1 1 calc R . .
C10 C 0.5594(3) 0.1761(3) 0.88611(16) 0.0301(7) Uani 1 1 d . . .
H10 H 0.5767 0.1245 0.9223 0.036 Uiso 1 1 calc R . .
C11 C 0.5533(3) 0.7915(3) 0.94264(17) 0.0335(8) Uani 1 1 d . . .
H11A H 0.4949 0.7313 0.9513 0.050 Uiso 1 1 calc R . .
H11B H 0.5319 0.8363 0.9028 0.050 Uiso 1 1 calc R . .
H11C H 0.5625 0.8508 0.9782 0.050 Uiso 1 1 calc R . .
C12 C 0.6497(3) 0.6162(3) 1.03153(15) 0.0280(7) Uani 1 1 d . . .
H12 H 0.6096 0.6834 1.0485 0.034 Uiso 1 1 calc R . .
C13 C 0.6737(2) 0.5034(3) 1.06888(15) 0.0258(7) Uani 1 1 d . . .
C14 C 0.6689(3) 0.4785(3) 1.13322(16) 0.0315(8) Uani 1 1 d . . .
H14 H 0.6453 0.5335 1.1652 0.038 Uiso 1 1 calc R . .
C15 C 0.7303(3) 0.3126(3) 1.08429(16) 0.0292(7) Uani 1 1 d . . .
H15 H 0.7570 0.2308 1.0775 0.035 Uiso 1 1 calc R . .
N13 N 0.3528(2) -0.1071(3) 0.76370(14) 0.0351(7) Uani 1 1 d . . .
O1 O 0.3670(2) -0.0872(2) 0.82320(11) 0.0486(7) Uani 1 1 d . . .
O2 O 0.3855(3) -0.0300(3) 0.72470(13) 0.0581(8) Uani 1 1 d . . .
O3 O 0.3011(2) -0.2049(2) 0.74426(13) 0.0516(7) Uani 1 1 d . . .
N14 N 1.2616(3) 0.0099(3) 0.95123(14) 0.0366(7) Uani 1 1 d . . .
O4 O 1.1630(2) -0.0352(3) 0.94249(16) 0.0546(8) Uani 1 1 d . . .
O5 O 1.2815(2) 0.1126(2) 0.92685(13) 0.0465(7) Uani 1 1 d . . .
O6 O 1.3346(3) -0.0512(3) 0.98235(15) 0.0677(9) Uani 1 1 d . . .
O7 O 0.1338(3) 0.0424(3) 0.79245(15) 0.0660(9) Uani 1 1 d D . .
H7A H 0.174(4) 0.007(5) 0.836(2) 0.099 Uiso 1 1 d D . .
H7B H 0.148(5) 0.142(4) 0.792(3) 0.099 Uiso 1 1 d D . .

loop_
_atom_site_aniso_label
_atom_site_aniso_U_11
_atom_site_aniso_U_22
_atom_site_aniso_U_33
_atom_site_aniso_U_23
_atom_site_aniso_U_13
_atom_site_aniso_U_12
Cd1 0.02302(12) 0.02135(13) 0.02745(13) -0.00268(10) 0.00425(8) 0.00070(10)
S1 0.0540(5) 0.0206(4) 0.0543(6) 0.0081(4) 0.0153(4) 0.0011(4)
P1 0.0316(4) 0.0186(4) 0.0332(5) 0.0019(3) 0.0093(3) 0.0011(4)
N1 0.0269(14) 0.0205(15) 0.0501(18) -0.0012(13) 0.0099(12) -0.0019(12)
N2 0.0273(14) 0.0222(15) 0.0369(15) -0.0011(11) 0.0093(11) 0.0000(11)
N3 0.0265(13) 0.0280(16) 0.0312(15) -0.0018(12) 0.0063(11) 0.0032(12)
N4 0.0313(15) 0.0307(17) 0.0423(17) -0.0009(13) 0.0058(12) 0.0114(13)
N5 0.0382(15) 0.0244(15) 0.0290(15) 0.0040(12) 0.0039(12) -0.0012(13)
N6 0.0289(14) 0.0232(14) 0.0301(15) 0.0024(12) 0.0062(12) 0.0008(12)
N7 0.0261(13) 0.0235(15) 0.0301(15) -0.0014(11) 0.0009(11) 0.0004(12)
N8 0.0383(16) 0.0268(16) 0.0432(18) -0.0033(13) -0.0011(13) -0.0095(13)
N9 0.0318(14) 0.0234(15) 0.0296(14) 0.0028(11) 0.0081(11) 0.0065(12)
N10 0.0265(13) 0.0214(14) 0.0303(14) -0.0012(11) 0.0051(11) 0.0014(11)
N11 0.0272(13) 0.0214(14) 0.0285(14) -0.0016(11) 0.0035(11) -0.0021(11)
N12 0.0377(15) 0.0270(15) 0.0290(15) 0.0042(12) 0.0012(12) -0.0018(13)
C1 0.044(2) 0.035(2) 0.075(3) -0.007(2) -0.0056(19) -0.0064(19)
C2 0.0221(16) 0.032(2) 0.045(2) -0.0024(16) 0.0095(14) -0.0034(15)
C3 0.0246(16) 0.0276(18) 0.0369(19) -0.0017(14) 0.0062(14) 0.0036(14)
C4 0.0272(17) 0.036(2) 0.049(2) -0.0005(17) 0.0068(15) 0.0030(16)
C5 0.0315(17) 0.0270(19) 0.0335(18) -0.0019(14) 0.0063(14) 0.0024(15)
C6 0.086(3) 0.034(2) 0.034(2) 0.0072(17) 0.003(2) 0.000(2)
C7 0.0327(17) 0.0296(19) 0.0282(17) 0.0018(14) 0.0004(14) 0.0041(14)
C8 0.0266(16) 0.0277(18) 0.0316(18) -0.0037(14) -0.0002(13) 0.0018(14)
C9 0.045(2) 0.035(2) 0.037(2) -0.0009(16) -0.0085(16) -0.0051(17)
C10 0.0302(17) 0.0268(19) 0.0334(18) -0.0009(14) 0.0027(14) 0.0007(14)
C11 0.0246(16) 0.037(2) 0.0389(19) 0.0043(16) 0.0056(14) 0.0075(15)
C12 0.0297(16) 0.0221(17) 0.0330(18) -0.0050(13) 0.0080(14) 0.0034(13)
C13 0.0257(16) 0.0212(17) 0.0313(17) -0.0017(13) 0.0089(13) 0.0004(14)
C14 0.0344(17) 0.0292(19) 0.0320(18) -0.0037(15) 0.0092(14) 0.0007(15)
C15 0.0278(16) 0.0232(18) 0.0364(19) 0.0008(15) 0.0006(14) -0.0015(14)
N13 0.0396(16) 0.0308(17) 0.0346(17) 0.0008(13) -0.0001(13) -0.0036(14)
O1 0.0741(18) 0.0416(15) 0.0291(13) -0.0011(12) -0.0033(12) -0.0169(15)
O2 0.081(2) 0.0518(18) 0.0419(16) 0.0084(14) 0.0089(14) -0.0252(16)
O3 0.0748(18) 0.0359(15) 0.0429(15) -0.0050(12) -0.0039(13) -0.0180(14)
N14 0.0420(17) 0.0290(18) 0.0383(17) -0.0062(14) -0.0014(13) 0.0114(15)
O4 0.0387(15) 0.0316(15) 0.094(2) 0.0107(14) 0.0118(14) 0.0042(12)
O5 0.0466(15) 0.0332(16) 0.0598(17) 0.0052(12) 0.0038(12) -0.0037(12)
O6 0.082(2) 0.0474(18) 0.068(2) -0.0123(15) -0.0390(17) 0.0268(16)
O7 0.068(2) 0.078(2) 0.0507(18) -0.0081(17) -0.0029(15) 0.0097(18)

loop_
_atom_type_symbol
_atom_type_description
_atom_type_scat_dispersion_real
_atom_type_scat_dispersion_imag
_atom_type_scat_source
C C 0.0033 0.0016 'International Tables Vol C Tables 4.2.6.8 and 6.1.1.4'
H H 0.0000 0.0000 'International Tables Vol C Tables 4.2.6.8 and 6.1.1.4'
N N 0.0061 0.0033 'International Tables Vol C Tables 4.2.6.8 and 6.1.1.4'
O O 0.0106 0.0060 'International Tables Vol C Tables 4.2.6.8 and 6.1.1.4'
P P 0.1023 0.0942 'International Tables Vol C Tables 4.2.6.8 and 6.1.1.4'
S S 0.1246 0.1234 'International Tables Vol C Tables 4.2.6.8 and 6.1.1.4'
Cd Cd -0.8075 1.2024 'International Tables Vol C Tables 4.2.6.8 and 6.1.1.4'

loop_
_geom_angle_atom_site_label_1
_geom_angle_atom_site_label_2
_geom_angle_atom_site_label_3
_geom_angle
_geom_angle_site_symmetry_1
_geom_angle_site_symmetry_3
_geom_angle_publ_flag
N7 Cd1 N3 100.05(9) . . ?
N7 Cd1 N11 108.79(9) . . ?
N3 Cd1 N11 99.22(9) . . ?
N7 Cd1 N10 124.85(9) . . ?
N3 Cd1 N10 134.99(9) . . ?
N11 Cd1 N10 71.22(9) . . ?
N7 Cd1 N2 132.54(9) . . ?
N3 Cd1 N2 71.38(9) . . ?
N11 Cd1 N2 118.62(9) . . ?
N10 Cd1 N2 75.45(9) . . ?
N7 Cd1 N6 71.11(9) . . ?
N3 Cd1 N6 119.64(9) . . ?
N11 Cd1 N6 140.84(9) . . ?
N10 Cd1 N6 77.42(9) . . ?
N2 Cd1 N6 73.66(9) . . ?
N9 P1 N5 106.27(14) . . ?
N9 P1 N1 106.63(14) . . ?
N5 P1 N1 107.18(14) . . ?
N9 P1 S1 111.91(10) . . ?
N5 P1 S1 112.27(11) . . ?
N1 P1 S1 112.19(10) . . ?
N2 N1 C1 118.9(3) . . ?
N2 N1 P1 117.6(2) . . ?
C1 N1 P1 123.1(2) . . ?
C2 N2 N1 120.2(3) . . ?
C2 N2 Cd1 113.4(2) . . ?
N1 N2 Cd1 123.72(18) . . ?
C5 N3 C3 106.1(3) . . ?
C5 N3 Cd1 138.2(2) . . ?
C3 N3 Cd1 115.7(2) . . ?
C5 N4 C4 108.2(3) . . ?
N6 N5 C6 120.4(3) . . ?
N6 N5 P1 115.8(2) . . ?
C6 N5 P1 123.8(2) . . ?
C7 N6 N5 120.5(3) . . ?
C7 N6 Cd1 111.4(2) . . ?
N5 N6 Cd1 125.89(19) . . ?
C10 N7 C8 106.4(3) . . ?
C10 N7 Cd1 137.6(2) . . ?
C8 N7 Cd1 115.7(2) . . ?
C10 N8 C9 108.2(3) . . ?
N10 N9 C11 118.8(2) . . ?
N10 N9 P1 118.11(19) . . ?
C11 N9 P1 120.4(2) . . ?
C12 N10 N9 119.6(3) . . ?
C12 N10 Cd1 113.6(2) . . ?
N9 N10 Cd1 122.64(18) . . ?
C15 N11 C13 106.1(3) . . ?
C15 N11 Cd1 138.9(2) . . ?
C13 N11 Cd1 115.00(19) . . ?
C15 N12 C14 108.5(3) . . ?
N2 C2 C3 117.8(3) . . ?
C4 C3 N3 108.8(3) . . ?
C4 C3 C2 130.9(3) . . ?
N3 C3 C2 120.3(3) . . ?
N4 C4 C3 106.3(3) . . ?
N3 C5 N4 110.6(3) . . ?
N6 C7 C8 118.4(3) . . ?
C9 C8 N7 108.3(3) . . ?
C9 C8 C7 130.5(3) . . ?
N7 C8 C7 121.2(3) . . ?
N8 C9 C8 106.6(3) . . ?
N7 C10 N8 110.6(3) . . ?
N10 C12 C13 117.5(3) . . ?
C14 C13 N11 108.8(3) . . ?
C14 C13 C12 131.6(3) . . ?
N11 C13 C12 119.6(3) . . ?
N12 C14 C13 106.1(3) . . ?
N11 C15 N12 110.6(3) . . ?
O2 N13 O1 120.4(3) . . ?
O2 N13 O3 120.7(3) . . ?
O1 N13 O3 118.9(3) . . ?
O6 N14 O5 122.3(3) . . ?
O6 N14 O4 119.1(3) . . ?
O5 N14 O4 118.6(3) . . ?

loop_
_geom_bond_atom_site_label_1
_geom_bond_atom_site_label_2
_geom_bond_distance
_geom_bond_site_symmetry_2
_geom_bond_publ_flag
Cd1 N7 2.241(3) . ?
Cd1 N3 2.253(3) . ?
Cd1 N11 2.268(3) . ?
Cd1 N10 2.419(3) . ?
Cd1 N2 2.451(3) . ?
Cd1 N6 2.507(3) . ?
S1 P1 1.9170(12) . ?
P1 N9 1.671(3) . ?
P1 N5 1.675(3) . ?
P1 N1 1.679(3) . ?
N1 N2 1.390(4) . ?
N1 C1 1.450(5) . ?
N2 C2 1.280(4) . ?
N3 C5 1.309(4) . ?
N3 C3 1.380(4) . ?
N4 C5 1.340(4) . ?
N4 C4 1.351(5) . ?
N5 N6 1.386(4) . ?
N5 C6 1.458(4) . ?
N6 C7 1.275(4) . ?
N7 C10 1.322(4) . ?
N7 C8 1.378(4) . ?
N8 C10 1.331(4) . ?
N8 C9 1.357(5) . ?
N9 N10 1.383(4) . ?
N9 C11 1.469(4) . ?
N10 C12 1.281(4) . ?
N11 C15 1.315(4) . ?
N11 C13 1.384(4) . ?
N12 C15 1.340(4) . ?
N12 C14 1.355(4) . ?
C2 C3 1.449(5) . ?
C3 C4 1.355(5) . ?
C7 C8 1.443(5) . ?
C8 C9 1.362(5) . ?
C12 C13 1.445(4) . ?
C13 C14 1.362(5) . ?
N13 O2 1.232(4) . ?
N13 O1 1.249(4) . ?
N13 O3 1.260(4) . ?
N14 O6 1.230(4) . ?
N14 O5 1.234(4) . ?
N14 O4 1.268(4) . ?

loop_
_geom_hbond_atom_site_label_D
_geom_hbond_atom_site_label_H
_geom_hbond_atom_site_label_A
_geom_hbond_distance_DH
_geom_hbond_distance_HA
_geom_hbond_distance_DA
_geom_hbond_angle_DHA
_geom_hbond_site_symmetry_A
N4 H4A O4 0.87 1.94 2.799(4) 168.4 .
N8 H8 O1 0.87 2.00 2.870(4) 177.1 .
N12 H12A O3 0.87 2.02 2.874(4) 168.9 3_657
O7 H7A O4 1.06(4) 2.26(5) 3.207(5) 148(4) 1_455
O7 H7A O5 1.06(4) 2.46(5) 3.269(4) 132(4) 1_455
O7 H7A O1 1.06(4) 2.53(5) 3.121(4) 114(4) .
O7 H7B O3 1.07(4) 1.91(4) 2.914(5) 155(5) 2_556
